data_7243020
loop_
_publ_author_name
'Juneja, Navkiran'
'Zahid, Ethan'
'Unruh, Daniel K.'
'Hutchins, Kristin M.'

_publ_section_title
;
 Solid-state behaviors of imines: colossal biaxial positive thermal
 expansion, motion capability, and phase transitions
;
_journal_issue 25
_journal_name_full CrystEngComm
_journal_page_first 4439
_journal_page_last 4443
_journal_paper_doi 10.1039/D1CE00706H
_journal_volume 23
_journal_year 2021
_chemical_formula_moiety 'C12 H11 N3'
_chemical_formula_sum 'C12 H11 N3'
_chemical_formula_weight 197.24
_space_group_crystal_system orthorhombic
_space_group_IT_number 19
_space_group_name_Hall 'P 2ac 2ab'
_space_group_name_H-M_alt 'P 21 21 21'
_atom_sites_solution_hydrogens mixed
_audit_creation_date 2021-02-04
_audit_creation_method
;
Olex2 1.3-ac4
(compiled 2020.03.28 svn.rd84adfe8 for Rigaku Oxford Diffraction, GUI svn.r6032)
;
_audit_update_record
;
2021-05-28 deposited with the CCDC.	2021-06-07 downloaded from the CCDC.
;
_cell_angle_alpha 90
_cell_angle_beta 90
_cell_angle_gamma 90
_cell_formula_units_Z 4
_cell_length_a 5.82676(8)
_cell_length_b 7.28832(12)
_cell_length_c 23.5058(3)
_cell_measurement_reflns_used 6993
_cell_measurement_temperature 150(2)
_cell_measurement_theta_max 77.185
_cell_measurement_theta_min 3.737
_cell_volume 998.23(2)
_computing_cell_refinement 'CrysAlisPro 1.171.41.104a (Rigaku OD, 2021)'
_computing_data_collection 'CrysAlisPro 1.171.41.104a (Rigaku OD, 2021)'
_computing_data_reduction 'CrysAlisPro 1.171.41.104a (Rigaku OD, 2021)'
_computing_molecular_graphics 'Olex2 1.3-ac4 (Dolomanov et al., 2009)'
_computing_publication_material 'Olex2 1.3-ac4 (Dolomanov et al., 2009)'
_computing_structure_refinement 'XL  (Sheldrick, 2008)'
_computing_structure_solution 'SHELXT 2014/5 (Sheldrick, 2014)'
_diffrn_ambient_temperature 149.95
_diffrn_measured_fraction_theta_full 0.998
_diffrn_measured_fraction_theta_max 0.966
_diffrn_measurement_device_type 'Bruker APEX-II CCD'
_diffrn_measurement_method '\f and \w scans'
_diffrn_radiation_type CuK\a
_diffrn_radiation_wavelength 1.54178
_diffrn_reflns_av_R_equivalents 0.0255
_diffrn_reflns_av_unetI/netI 0.0186
_diffrn_reflns_Laue_measured_fraction_full 0.998
_diffrn_reflns_Laue_measured_fraction_max 0.966
_diffrn_reflns_limit_h_max 5
_diffrn_reflns_limit_h_min -7
_diffrn_reflns_limit_k_max 8
_diffrn_reflns_limit_k_min -9
_diffrn_reflns_limit_l_max 28
_diffrn_reflns_limit_l_min -29
_diffrn_reflns_number 9524
_diffrn_reflns_point_group_measured_fraction_full 0.997
_diffrn_reflns_point_group_measured_fraction_max 0.948
_diffrn_reflns_theta_full 67.679
_diffrn_reflns_theta_max 77.366
_diffrn_reflns_theta_min 3.761
_diffrn_standards_number 0
_exptl_absorpt_coefficient_mu 0.643
_exptl_absorpt_correction_type none
_exptl_crystal_colour 'clear yellow'
_exptl_crystal_colour_lustre clear
_exptl_crystal_colour_primary yellow
_exptl_crystal_density_diffrn 1.312
_exptl_crystal_description plate
_exptl_crystal_F_000 416
_exptl_crystal_size_max 0.174
_exptl_crystal_size_mid 0.112
_exptl_crystal_size_min 0.035
_refine_diff_density_max 0.157
_refine_diff_density_min -0.121
_refine_diff_density_rms 0.028
_refine_ls_abs_structure_details
;
 Flack x determined using 753 quotients [(I+)-(I-)]/[(I+)+(I-)]
 (Parsons, Flack and Wagner, Acta Cryst. B69 (2013) 249-259).
;
_refine_ls_abs_structure_Flack 0.11(16)
_refine_ls_extinction_coef 0.0045(7)
_refine_ls_extinction_expression Fc^*^=kFc[1+0.001xFc^2^\l^3^/sin(2\q)]^-1/4^
_refine_ls_extinction_method 'SHELXL-2018/3 (Sheldrick 2018)'
_refine_ls_goodness_of_fit_ref 1.066
_refine_ls_hydrogen_treatment mixed
_refine_ls_matrix_type full
_refine_ls_number_parameters 143
_refine_ls_number_reflns 2008
_refine_ls_number_restraints 0
_refine_ls_restrained_S_all 1.066
_refine_ls_R_factor_all 0.0279
_refine_ls_R_factor_gt 0.0270
_refine_ls_shift/su_max 0.000
_refine_ls_shift/su_mean 0.000
_refine_ls_structure_factor_coef Fsqd
_refine_ls_weighting_details 'w=1/[\s^2^(Fo^2^)+(0.0345P)^2^+0.1558P] where P=(Fo^2^+2Fc^2^)/3'
_refine_ls_weighting_scheme calc
_refine_ls_wR_factor_gt 0.0702
_refine_ls_wR_factor_ref 0.0708
_reflns_Friedel_coverage 0.638
_reflns_Friedel_fraction_full 0.994
_reflns_Friedel_fraction_max 0.920
_reflns_number_gt 1944
_reflns_number_total 2008
_reflns_threshold_expression 'I > 2\s(I)'
_cod_data_source_file d1ce00706h2.cif
_cod_data_source_block PI_150_a
_cod_depositor_comments 'Adding full bibliography for 7242993--7243020.cif.'
_cod_database_code 7243020
_shelx_shelxl_version_number 2018/3
_shelx_space_group_comment
;
The symmetry employed for this shelxl refinement is uniquely defined
by the following loop, which should always be used as a source of
symmetry information in preference to the above space-group names.
They are only intended as comments.
;
_shelx_estimated_absorpt_t_max 0.978
_shelx_estimated_absorpt_t_min 0.896
_olex2_refinement_description
;
1. Fixed Uiso
 At 1.2 times of:
  All C(H) groups, All N(H,H) groups
2.a Aromatic/amide H refined with riding coordinates:
 C2(H2), C3(H3), C5(H5), C6(H6), C7(H7), C9(H9), C10(H10), C11(H11), C12(H12)
;
_olex2_submission_special_instructions 'No special instructions were received'

loop_
_space_group_symop_operation_xyz
'x, y, z'
'-x+1/2, -y, z+1/2'
'-x, y+1/2, -z+1/2'
'x+1/2, -y+1/2, -z'

loop_
_atom_site_label
_atom_site_type_symbol
_atom_site_fract_x
_atom_site_fract_y
_atom_site_fract_z
_atom_site_U_iso_or_equiv
_atom_site_adp_type
_atom_site_occupancy
_atom_site_site_symmetry_order
_atom_site_calc_flag
_atom_site_refinement_flags_posn
_atom_site_refinement_flags_adp
_atom_site_refinement_flags_occupancy
_atom_site_disorder_assembly
_atom_site_disorder_group
N1 N 0.8181(3) 0.4668(2) 0.47758(6) 0.0340(3) Uani 1 1 d . . . . .
H1A H 0.935(4) 0.389(3) 0.4682(8) 0.041 Uiso 1 1 d . U . . .
H1B H 0.738(4) 0.519(3) 0.4491(9) 0.041 Uiso 1 1 d . U . . .
N2 N 0.4064(2) 0.38926(18) 0.69179(5) 0.0271(3) Uani 1 1 d . . . . .
N3 N -0.0345(2) 0.40218(18) 0.87757(5) 0.0277(3) Uani 1 1 d . . . . .
C1 C 0.7096(3) 0.4424(2) 0.52886(6) 0.0259(3) Uani 1 1 d . . . . .
C2 C 0.8069(3) 0.3355(2) 0.57214(6) 0.0269(3) Uani 1 1 d . . . . .
H2 H 0.946521 0.271896 0.565375 0.032 Uiso 1 1 calc R U . . .
C3 C 0.7010(3) 0.3220(2) 0.62471(6) 0.0261(3) Uani 1 1 d . . . . .
H3 H 0.771317 0.251051 0.653775 0.031 Uiso 1 1 calc R U . . .
C4 C 0.4928(3) 0.4105(2) 0.63602(6) 0.0246(3) Uani 1 1 d . . . . .
C5 C 0.3925(3) 0.5133(2) 0.59214(6) 0.0267(3) Uani 1 1 d . . . . .
H5 H 0.249713 0.572833 0.598503 0.032 Uiso 1 1 calc R U . . .
C6 C 0.4983(3) 0.5292(2) 0.53978(6) 0.0270(3) Uani 1 1 d . . . . .
H6 H 0.427416 0.599723 0.510699 0.032 Uiso 1 1 calc R U . . .
C7 C 0.2101(3) 0.4506(2) 0.70647(6) 0.0267(3) Uani 1 1 d . . . . .
H7 H 0.116612 0.510972 0.679174 0.032 Uiso 1 1 calc R U . . .
C8 C 0.1269(3) 0.4289(2) 0.76511(6) 0.0251(3) Uani 1 1 d . . . . .
C9 C 0.2614(3) 0.3514(2) 0.80810(6) 0.0265(3) Uani 1 1 d . . . . .
H9 H 0.410794 0.306546 0.799823 0.032 Uiso 1 1 calc R U . . .
C10 C 0.1750(3) 0.3407(2) 0.86271(7) 0.0287(3) Uani 1 1 d . . . . .
H10 H 0.268476 0.287103 0.891344 0.034 Uiso 1 1 calc R U . . .
C11 C -0.1628(3) 0.4726(2) 0.83589(7) 0.0276(3) Uani 1 1 d . . . . .
H11 H -0.311833 0.515859 0.845333 0.033 Uiso 1 1 calc R U . . .
C12 C -0.0925(3) 0.4866(2) 0.77974(6) 0.0273(3) Uani 1 1 d . . . . .
H12 H -0.192983 0.534903 0.751651 0.033 Uiso 1 1 calc R U . . .

loop_
_atom_site_aniso_label
_atom_site_aniso_U_11
_atom_site_aniso_U_22
_atom_site_aniso_U_33
_atom_site_aniso_U_23
_atom_site_aniso_U_13
_atom_site_aniso_U_12
N1 0.0355(7) 0.0407(8) 0.0257(7) 0.0028(6) 0.0036(6) 0.0072(7)
N2 0.0281(7) 0.0269(6) 0.0262(7) -0.0009(5) 0.0000(5) -0.0009(6)
N3 0.0289(7) 0.0275(7) 0.0268(6) -0.0005(5) 0.0001(5) -0.0020(5)
C1 0.0282(7) 0.0252(7) 0.0243(7) -0.0035(6) -0.0010(6) -0.0030(7)
C2 0.0242(7) 0.0269(7) 0.0297(7) -0.0014(6) 0.0000(6) 0.0031(6)
C3 0.0269(7) 0.0245(7) 0.0269(7) 0.0017(6) -0.0037(6) 0.0014(6)
C4 0.0253(7) 0.0232(7) 0.0254(7) -0.0011(6) -0.0004(6) -0.0018(6)
C5 0.0254(7) 0.0261(7) 0.0286(8) -0.0020(6) -0.0016(6) 0.0020(7)
C6 0.0297(8) 0.0252(8) 0.0261(7) 0.0010(6) -0.0042(6) 0.0015(7)
C7 0.0270(7) 0.0276(7) 0.0255(7) 0.0004(6) -0.0023(6) -0.0003(6)
C8 0.0272(7) 0.0219(7) 0.0263(7) -0.0018(6) -0.0014(6) -0.0031(6)
C9 0.0235(7) 0.0276(8) 0.0283(7) -0.0023(6) -0.0012(6) 0.0018(6)
C10 0.0298(8) 0.0282(8) 0.0281(8) 0.0006(6) -0.0045(6) 0.0023(7)
C11 0.0238(7) 0.0272(8) 0.0318(8) -0.0011(6) 0.0011(6) 0.0007(6)
C12 0.0266(7) 0.0270(8) 0.0285(8) 0.0013(6) -0.0029(6) 0.0002(7)

loop_
_atom_type_symbol
_atom_type_description
_atom_type_scat_dispersion_real
_atom_type_scat_dispersion_imag
_atom_type_scat_source
C C 0.0181 0.0091 'International Tables Vol C Tables 4.2.6.8 and 6.1.1.4'
H H 0.0000 0.0000 'International Tables Vol C Tables 4.2.6.8 and 6.1.1.4'
N N 0.0311 0.0180 'International Tables Vol C Tables 4.2.6.8 and 6.1.1.4'

loop_
_exptl_crystal_face_index_h
_exptl_crystal_face_index_k
_exptl_crystal_face_index_l
_exptl_crystal_face_perp_dist
-2.71 -3.28 -0.90 0.0741
-1.49 1.45 -13.21 0.0499
-0.94 -1.25 14.22 0.0373
3.73 0.71 0.98 0.0703
-0.05 -0.13 -15.25 0.0188
0.85 -4.61 -0.09 0.0580
-0.37 2.42 -13.03 0.0415
0.18 0.24 15.22 0.0132
-2.09 2.08 10.80 0.0514
-2.60 3.43 -0.42 0.0664
-0.72 4.65 0.13 0.0528

loop_
_geom_angle_atom_site_label_1
_geom_angle_atom_site_label_2
_geom_angle_atom_site_label_3
_geom_angle
_geom_angle_site_symmetry_1
_geom_angle_site_symmetry_3
_geom_angle_publ_flag
H1A N1 H1B 117.9(18) . . ?
C1 N1 H1A 118.4(13) . . ?
C1 N1 H1B 118.0(13) . . ?
C7 N2 C4 122.14(13) . . ?
C11 N3 C10 116.45(13) . . ?
N1 C1 C2 121.56(15) . . ?
N1 C1 C6 120.32(14) . . ?
C2 C1 C6 118.11(14) . . ?
C1 C2 H2 119.8 . . ?
C3 C2 C1 120.48(15) . . ?
C3 C2 H2 119.8 . . ?
C2 C3 H3 119.2 . . ?
C2 C3 C4 121.54(14) . . ?
C4 C3 H3 119.2 . . ?
C3 C4 N2 115.75(13) . . ?
C3 C4 C5 117.89(14) . . ?
C5 C4 N2 126.35(13) . . ?
C4 C5 H5 119.5 . . ?
C6 C5 C4 120.92(14) . . ?
C6 C5 H5 119.5 . . ?
C1 C6 H6 119.5 . . ?
C5 C6 C1 121.02(14) . . ?
C5 C6 H6 119.5 . . ?
N2 C7 H7 119.6 . . ?
N2 C7 C8 120.80(14) . . ?
C8 C7 H7 119.6 . . ?
C9 C8 C7 122.42(14) . . ?
C12 C8 C7 120.23(14) . . ?
C12 C8 C9 117.35(14) . . ?
C8 C9 H9 120.3 . . ?
C10 C9 C8 119.35(14) . . ?
C10 C9 H9 120.3 . . ?
N3 C10 C9 123.56(14) . . ?
N3 C10 H10 118.2 . . ?
C9 C10 H10 118.2 . . ?
N3 C11 H11 117.9 . . ?
N3 C11 C12 124.17(14) . . ?
C12 C11 H11 117.9 . . ?
C8 C12 H12 120.5 . . ?
C11 C12 C8 119.05(14) . . ?
C11 C12 H12 120.5 . . ?

loop_
_geom_bond_atom_site_label_1
_geom_bond_atom_site_label_2
_geom_bond_distance
_geom_bond_site_symmetry_2
_geom_bond_publ_flag
N1 H1A 0.91(2) . ?
N1 H1B 0.90(2) . ?
N1 C1 1.3729(19) . ?
N2 C4 1.4126(19) . ?
N2 C7 1.276(2) . ?
N3 C10 1.346(2) . ?
N3 C11 1.3349(19) . ?
C1 C2 1.401(2) . ?
C1 C6 1.408(2) . ?
C2 H2 0.9500 . ?
C2 C3 1.385(2) . ?
C3 H3 0.9500 . ?
C3 C4 1.399(2) . ?
C4 C5 1.402(2) . ?
C5 H5 0.9500 . ?
C5 C6 1.381(2) . ?
C6 H6 0.9500 . ?
C7 H7 0.9500 . ?
C7 C8 1.470(2) . ?
C8 C9 1.398(2) . ?
C8 C12 1.389(2) . ?
C9 H9 0.9500 . ?
C9 C10 1.381(2) . ?
C10 H10 0.9500 . ?
C11 H11 0.9500 . ?
C11 C12 1.386(2) . ?
C12 H12 0.9500 . ?

loop_
_geom_hbond_atom_site_label_D
_geom_hbond_atom_site_label_H
_geom_hbond_atom_site_label_A
_geom_hbond_distance_DH
_geom_hbond_distance_HA
_geom_hbond_distance_DA
_geom_hbond_angle_DHA
_geom_hbond_site_symmetry_A
_geom_hbond_publ_flag
N1 H1B N3 0.90(2) 2.14(2) 3.028(2) 170.8(19) 2_564 yes

loop_
_geom_torsion_atom_site_label_1
_geom_torsion_atom_site_label_2
_geom_torsion_atom_site_label_3
_geom_torsion_atom_site_label_4
_geom_torsion
_geom_torsion_site_symmetry_1
_geom_torsion_site_symmetry_2
_geom_torsion_site_symmetry_3
_geom_torsion_site_symmetry_4
_geom_torsion_publ_flag
N1 C1 C2 C3 176.04(15) . . . . ?
N1 C1 C6 C5 -176.79(15) . . . . ?
N2 C4 C5 C6 177.56(14) . . . . ?
N2 C7 C8 C9 4.0(2) . . . . ?
N2 C7 C8 C12 -176.20(15) . . . . ?
N3 C11 C12 C8 -1.7(2) . . . . ?
C1 C2 C3 C4 1.3(2) . . . . ?
C2 C1 C6 C5 1.6(2) . . . . ?
C2 C3 C4 N2 -178.44(14) . . . . ?
C2 C3 C4 C5 0.4(2) . . . . ?
C3 C4 C5 C6 -1.2(2) . . . . ?
C4 N2 C7 C8 -178.97(13) . . . . ?
C4 C5 C6 C1 0.1(2) . . . . ?
C6 C1 C2 C3 -2.3(2) . . . . ?
C7 N2 C4 C3 -174.44(14) . . . . ?
C7 N2 C4 C5 6.8(2) . . . . ?
C7 C8 C9 C10 177.89(14) . . . . ?
C7 C8 C12 C11 -176.95(14) . . . . ?
C8 C9 C10 N3 -0.3(2) . . . . ?
C9 C8 C12 C11 2.9(2) . . . . ?
C10 N3 C11 C12 -0.5(2) . . . . ?
C11 N3 C10 C9 1.6(2) . . . . ?
C12 C8 C9 C10 -1.9(2) . . . . ?
